data_4345010
loop_
_publ_author_name
'Cai, Li-Zhen'
'Jiang, Xiao-Ming'
'Zhang, Zhang-Jing'
'Guo, Pei-Yu'
'Jin, Ai-Ping'
'Wang, Ming-Sheng'
'Guo, Guo-Cong'

_publ_section_title
;
 Reversible Single-Crystal-to-Single-Crystal Transformation and Magnetic
 Change of Nonporous Copper(II) Complexes by the Chemisorption/Desorption
 of HCl and H2O.
;
_journal_issue 3
_journal_name_full 'Inorganic chemistry'
_journal_page_first 1036
_journal_page_last 1040
_journal_paper_doi 10.1021/acs.inorgchem.6b02671
_journal_volume 56
_journal_year 2017
_chemical_formula_sum 'C20 H43 Cl4 Cu K O11'
_chemical_formula_weight 703.98
_space_group_crystal_system triclinic
_space_group_IT_number 2
_space_group_name_Hall '-P 1'
_space_group_name_H-M_alt 'P -1'
_symmetry_space_group_name_Hall '-P 1'
_symmetry_space_group_name_H-M 'P -1'
_atom_sites_solution_hydrogens mixed
_audit_creation_method SHELXL-2014/6
_cell_angle_alpha 90.606(4)
_cell_angle_beta 98.018(3)
_cell_angle_gamma 100.938(4)
_cell_formula_units_Z 4
_cell_length_a 12.9985(5)
_cell_length_b 14.2479(7)
_cell_length_c 17.1930(7)
_cell_measurement_reflns_used 14011
_cell_measurement_temperature 99.94(13)
_cell_measurement_theta_max 73.7240
_cell_measurement_theta_min 3.1480
_cell_volume 3093.5(2)
_computing_cell_refinement 'CrysAlisPro, Agilent Technologies'
_computing_data_collection 'CrysAlisPro, Agilent Technologies'
_computing_data_reduction 'CrysAlisPro, Agilent Technologies'
_computing_molecular_graphics 'Olex2 (Dolomanov et al., 2009)'
_computing_publication_material 'Olex2 (Dolomanov et al., 2009)'
_computing_structure_refinement 'SHELXL-2014/6 (Sheldrick, 2014)'
_computing_structure_solution 'SIR2004 (Burla et al., 2007)'
_diffrn_ambient_temperature 99.94(13)
_diffrn_detector_area_resol_mean 10.5148
_diffrn_measured_fraction_theta_full 0.994
_diffrn_measured_fraction_theta_max 0.997
_diffrn_measurement_device_type 'SuperNova, Dual, Cu at zero, Atlas'
_diffrn_measurement_method '\w scans'
_diffrn_radiation_type CuK\a
_diffrn_radiation_wavelength 1.5418
_diffrn_reflns_av_R_equivalents 0.0519
_diffrn_reflns_av_unetI/netI 0.1689
_diffrn_reflns_Laue_measured_fraction_full 0.994
_diffrn_reflns_Laue_measured_fraction_max 0.997
_diffrn_reflns_limit_h_max 15
_diffrn_reflns_limit_h_min -15
_diffrn_reflns_limit_k_max 17
_diffrn_reflns_limit_k_min -17
_diffrn_reflns_limit_l_max 20
_diffrn_reflns_limit_l_min -20
_diffrn_reflns_number 33104
_diffrn_reflns_point_group_measured_fraction_full 0.994
_diffrn_reflns_point_group_measured_fraction_max 0.997
_diffrn_reflns_theta_full 67.680
_diffrn_reflns_theta_max 67.498
_diffrn_reflns_theta_min 3.161
_diffrn_source 'SuperNova (Cu) X-ray Source'
_exptl_absorpt_coefficient_mu 5.819
_exptl_absorpt_correction_T_max 1.00000
_exptl_absorpt_correction_T_min 0.29046
_exptl_absorpt_correction_type multi-scan
_exptl_crystal_colour green
_exptl_crystal_density_diffrn 1.512
_exptl_crystal_description prism
_exptl_crystal_F_000 1468
_exptl_crystal_size_max 0.4
_exptl_crystal_size_mid 0.4
_exptl_crystal_size_min 0.3
_refine_diff_density_max 1.469
_refine_diff_density_min -1.182
_refine_diff_density_rms 0.121
_refine_ls_extinction_method none
_refine_ls_goodness_of_fit_ref 0.932
_refine_ls_hydrogen_treatment mixed
_refine_ls_matrix_type full
_refine_ls_number_parameters 732
_refine_ls_number_reflns 11118
_refine_ls_number_restraints 65
_refine_ls_restrained_S_all 0.948
_refine_ls_R_factor_all 0.1080
_refine_ls_R_factor_gt 0.0767
_refine_ls_shift/su_max 0.008
_refine_ls_shift/su_mean 0.000
_refine_ls_structure_factor_coef Fsqd
_refine_ls_weighting_details 'w=1/[\s^2^(Fo^2^)] where P=(Fo^2^+2Fc^2^)/3'
_refine_ls_weighting_scheme calc
_refine_ls_wR_factor_gt 0.1673
_refine_ls_wR_factor_ref 0.1895
_reflns_Friedel_coverage 0.000
_reflns_number_gt 5860
_reflns_number_total 11118
_reflns_threshold_expression 'I > 2\s(I)'
_cod_data_source_file ic6b02671_si_002.cif
_cod_data_source_block
;
;
_cod_depositor_comments 'Adding full bibliography for 4345010.cif.'
_cod_database_code 4345010
_shelx_space_group_comment
;
The symmetry employed for this shelxl refinement is uniquely defined
by the following loop, which should always be used as a source of
symmetry information in preference to the above space-group names.
They are only intended as comments.
;
_shelxl_version_number 2014/6

loop_
_space_group_symop_operation_xyz
'x, y, z'
'-x, -y, -z'

loop_
_atom_site_label
_atom_site_type_symbol
_atom_site_fract_x
_atom_site_fract_y
_atom_site_fract_z
_atom_site_U_iso_or_equiv
_atom_site_adp_type
_atom_site_occupancy
_atom_site_site_symmetry_order
_atom_site_calc_flag
_atom_site_refinement_flags_posn
_atom_site_refinement_flags_adp
_atom_site_refinement_flags_occupancy
_atom_site_disorder_assembly
_atom_site_disorder_group
Cu1 Cu 0.35027(7) 0.80878(6) 0.28159(6) 0.0329(2) Uani 1 1 d . . . . .
Cu2 Cu 0.64259(7) 1.17539(6) 0.22923(6) 0.0389(2) Uani 1 1 d . . . . .
Cl1 Cl 0.25933(13) 0.77966(12) 0.38297(11) 0.0464(4) Uani 1 1 d . . . . .
Cl2 Cl 0.3562(2) 0.9075(3) 0.18474(19) 0.0949(9) Uani 1 1 d . . . . .
Cl3 Cl 0.49867(14) 0.89019(13) 0.34855(12) 0.0520(4) Uani 1 1 d . . . . .
Cl4 Cl 0.28997(13) 0.67620(11) 0.20797(10) 0.0436(4) Uani 1 1 d . . . . .
Cl5 Cl 0.6251(3) 1.0971(3) 0.3287(2) 0.1071(11) Uani 1 1 d D . . . .
Cl6 Cl 0.5252(2) 1.0655(2) 0.1597(2) 0.0922(9) Uani 1 1 d . . . . .
Cl7 Cl 0.74848(13) 1.20708(12) 0.13669(12) 0.0488(4) Uani 1 1 d . . . . .
Cl8 Cl 0.67643(18) 1.31587(14) 0.29095(17) 0.0718(7) Uani 1 1 d . . . . .
O1W O 0.3913(7) 0.8452(6) 0.0317(6) 0.105(3) Uani 1 1 d D . . . .
H2WA H 0.529(9) 1.107(8) 0.499(7) 0.158 Uiso 1 1 d D U . . .
H2WB H 0.552(10) 1.145(11) 0.4240(12) 0.158 Uiso 1 1 d D U . . .
H2WC H 0.637(2) 1.155(11) 0.490(7) 0.158 Uiso 1 1 d D U . . .
O2W O 0.5702(6) 1.1468(6) 0.4742(4) 0.081(2) Uani 1 1 d D . . . .
H1WA H 0.367(8) 0.792(4) 0.007(7) 0.122 Uiso 1 1 d D U . . .
H1WB H 0.443(7) 0.883(6) 0.015(7) 0.122 Uiso 1 1 d D U . . .
H1WC H 0.349(7) 0.872(7) 0.053(7) 0.122 Uiso 1 1 d D U . . .
K1 K 0.80051(9) 0.71376(8) 0.07409(7) 0.0272(2) Uani 0.683(13) 1 d D . P A 1
O1A O 0.8062(7) 0.8531(7) -0.0518(6) 0.073(4) Uani 0.683(13) 1 d D . P A 1
O2 O 0.8100(12) 0.9119(6) 0.1168(10) 0.202(9) Uani 0.683(13) 1 d . . P A 1
O3 O 0.6809(5) 0.7651(5) 0.1900(3) 0.0623(16) Uani 0.683(13) 1 d . . P A 1
O4 O 0.5840(5) 0.6197(5) 0.0751(4) 0.0671(16) Uani 0.683(13) 1 d . . P A 1
O5 O 0.6544(5) 0.6885(5) -0.0754(4) 0.0670(17) Uani 0.683(13) 1 d . . P A 1
O6 O 1.0144(5) 0.8143(5) 0.0792(5) 0.0710(18) Uani 0.683(13) 1 d . . P A 1
O7 O 0.9444(5) 0.7588(5) 0.2219(4) 0.0713(17) Uani 0.683(13) 1 d . . P A 1
O8 O 0.8470(6) 0.5682(5) 0.1837(5) 0.0745(19) Uani 0.683(13) 1 d . . P A 1
O9 O 0.7628(5) 0.5182(5) 0.0203(5) 0.076(2) Uani 0.683(13) 1 d . . P A 1
O10A O 0.9487(5) 0.6355(5) -0.0074(4) 0.0383(19) Uani 0.683(13) 1 d D . P A 1
C1 C 0.8361(16) 0.9451(15) -0.0165(12) 0.150(7) Uani 0.683(13) 1 d . U P A 1
H1A H 0.9110 0.9632 -0.0202 0.180 Uiso 0.683(13) 1 calc R U P A 1
H1B H 0.8013 0.9849 -0.0528 0.180 Uiso 0.683(13) 1 calc R U P A 1
C2 C 0.8265(14) 0.9801(13) 0.0579(10) 0.126(5) Uani 0.683(13) 1 d . U P A 1
H2A H 0.7680 1.0140 0.0522 0.151 Uiso 0.683(13) 1 calc R U P A 1
H2B H 0.8903 1.0265 0.0766 0.151 Uiso 0.683(13) 1 calc R U P A 1
C3 C 0.7343(16) 0.9266(15) 0.1585(12) 0.152(7) Uani 0.683(13) 1 d . . P A 1
H3A H 0.6694 0.9244 0.1225 0.183 Uiso 0.683(13) 1 calc R U P A 1
H3B H 0.7546 0.9906 0.1825 0.183 Uiso 0.683(13) 1 calc R U P A 1
C4 C 0.7135(11) 0.8643(8) 0.2157(7) 0.093(4) Uani 0.683(13) 1 d . . P A 1
H4A H 0.6582 0.8825 0.2417 0.111 Uiso 0.683(13) 1 calc R U P A 1
H4B H 0.7765 0.8706 0.2544 0.111 Uiso 0.683(13) 1 calc R U P A 1
C5 C 0.5722(6) 0.7402(7) 0.1764(5) 0.061(2) Uani 0.683(13) 1 d . . P A 1
H5A H 0.5431 0.7784 0.1357 0.074 Uiso 0.683(13) 1 calc R U P A 1
H5B H 0.5422 0.7491 0.2239 0.074 Uiso 0.683(13) 1 calc R U P A 1
C6 C 0.5492(7) 0.6345(7) 0.1499(6) 0.065(2) Uani 0.683(13) 1 d . . P A 1
H6A H 0.5848 0.5989 0.1894 0.078 Uiso 0.683(13) 1 calc R U P A 1
H6B H 0.4737 0.6098 0.1457 0.078 Uiso 0.683(13) 1 calc R U P A 1
C7 C 0.5125(7) 0.6358(8) 0.0103(7) 0.080(3) Uani 0.683(13) 1 d . . P A 1
H7A H 0.4999 0.7005 0.0140 0.096 Uiso 0.683(13) 1 calc R U P A 1
H7B H 0.4455 0.5919 0.0100 0.096 Uiso 0.683(13) 1 calc R U P A 1
C8 C 0.5560(8) 0.6215(8) -0.0650(6) 0.077(3) Uani 0.683(13) 1 d . . P A 1
H8A H 0.5692 0.5568 -0.0673 0.093 Uiso 0.683(13) 1 calc R U P A 1
H8B H 0.5022 0.6271 -0.1089 0.093 Uiso 0.683(13) 1 calc R U P A 1
C9 C 0.6293(9) 0.7702(10) -0.1042(7) 0.091(4) Uani 0.683(13) 1 d . . P A 1
H9A H 0.5878 0.7959 -0.0696 0.109 Uiso 0.683(13) 1 calc R U P A 1
H9B H 0.5864 0.7565 -0.1554 0.109 Uiso 0.683(13) 1 calc R U P A 1
C10 C 0.7224(8) 0.8400(12) -0.1115(8) 0.128(7) Uani 0.683(13) 1 d . . P A 1
H10A H 0.7483 0.8235 -0.1591 0.154 Uiso 0.683(13) 1 calc R U P A 1
H10B H 0.7008 0.9012 -0.1193 0.154 Uiso 0.683(13) 1 calc R U P A 1
C11 C 1.0628(9) 0.8514(15) 0.1537(9) 0.135(8) Uani 0.683(13) 1 d . . P A 1
H11A H 1.1379 0.8728 0.1522 0.162 Uiso 0.683(13) 1 calc R U P A 1
H11B H 1.0340 0.9069 0.1659 0.162 Uiso 0.683(13) 1 calc R U P A 1
C12 C 1.0504(10) 0.7884(17) 0.2130(9) 0.145(9) Uani 0.683(13) 1 d . . P A 1
H12A H 1.0894 0.8187 0.2619 0.174 Uiso 0.683(13) 1 calc R U P A 1
H12B H 1.0798 0.7330 0.2016 0.174 Uiso 0.683(13) 1 calc R U P A 1
C13 C 0.9337(11) 0.6820(9) 0.2740(7) 0.091(4) Uani 0.683(13) 1 d . . P A 1
H13A H 0.9915 0.6951 0.3173 0.110 Uiso 0.683(13) 1 calc R U P A 1
H13B H 0.8681 0.6786 0.2957 0.110 Uiso 0.683(13) 1 calc R U P A 1
C14 C 0.9335(12) 0.5936(9) 0.2380(6) 0.097(4) Uani 0.683(13) 1 d . . P A 1
H14A H 0.9967 0.5975 0.2132 0.117 Uiso 0.683(13) 1 calc R U P A 1
H14B H 0.9343 0.5453 0.2774 0.117 Uiso 0.683(13) 1 calc R U P A 1
C15 C 0.8362(9) 0.4748(7) 0.1487(8) 0.087(4) Uani 0.683(13) 1 d . . P A 1
H15A H 0.9010 0.4694 0.1286 0.104 Uiso 0.683(13) 1 calc R U P A 1
H15B H 0.8247 0.4273 0.1882 0.104 Uiso 0.683(13) 1 calc R U P A 1
C16 C 0.7519(8) 0.4573(6) 0.0878(9) 0.094(4) Uani 0.683(13) 1 d . . P A 1
H16A H 0.6882 0.4651 0.1086 0.113 Uiso 0.683(13) 1 calc R U P A 1
H16B H 0.7420 0.3912 0.0695 0.113 Uiso 0.683(13) 1 calc R U P A 1
C17 C 0.8236(10) 0.4950(10) -0.0355(9) 0.127(8) Uani 0.683(13) 1 d . . P A 1
H17A H 0.7776 0.4553 -0.0775 0.153 Uiso 0.683(13) 1 calc R U P A 1
H17B H 0.8741 0.4582 -0.0111 0.153 Uiso 0.683(13) 1 calc R U P A 1
C18 C 0.8824(8) 0.5821(10) -0.0700(6) 0.078(3) Uani 0.683(13) 1 d . . P A 1
C19 C 1.0172(8) 0.7167(8) -0.0334(6) 0.074(3) Uani 0.683(13) 1 d . . P A 1
H19A H 0.9757 0.7568 -0.0641 0.088 Uiso 0.683(13) 1 calc R U P A 1
H19B H 1.0645 0.6957 -0.0659 0.088 Uiso 0.683(13) 1 calc R U P A 1
C20 C 1.0825(6) 0.7740(6) 0.0414(6) 0.064(2) Uani 0.683(13) 1 d . . P A 1
H20A H 1.1157 0.7315 0.0760 0.077 Uiso 0.683(13) 1 calc R U P A 1
H20B H 1.1376 0.8235 0.0264 0.077 Uiso 0.683(13) 1 calc R U P A 1
K2 K 0.79327(9) 0.72104(8) 0.56716(7) 0.0280(3) Uani 0.816(10) 1 d D . P B 1
O11 O 0.8488(5) 0.5335(4) 0.5724(3) 0.0579(14) Uani 0.816(10) 1 d . . P B 1
O12 O 0.7774(5) 0.6041(4) 0.4224(3) 0.0611(15) Uani 0.816(10) 1 d . . P B 1
O13A O 0.6051(4) 0.6881(4) 0.4517(3) 0.0444(17) Uani 0.816(10) 1 d D . P B 1
O14A O 0.5863(4) 0.6136(5) 0.6036(4) 0.0450(17) Uani 0.816(10) 1 d D . P B 1
O15 O 0.7746(4) 0.6090(4) 0.7036(3) 0.0454(12) Uani 0.816(10) 1 d . . P B 1
O16 O 0.8220(4) 0.8663(4) 0.7016(3) 0.0470(11) Uani 0.816(10) 1 d . . P B 1
O17 O 0.9794(4) 0.7595(4) 0.6785(3) 0.0523(13) Uani 0.816(10) 1 d . . P B 1
O18 O 0.9938(4) 0.7580(5) 0.5127(4) 0.0589(14) Uani 0.816(10) 1 d . . P B 1
O19A O 0.8602(5) 0.8975(4) 0.4849(3) 0.0396(15) Uani 0.816(10) 1 d D . P B 1
O20 O 0.6843(4) 0.8902(4) 0.5622(3) 0.0485(12) Uani 0.816(10) 1 d . . P B 1
C21 C 0.8220(9) 0.4752(7) 0.5032(6) 0.072(3) Uani 0.816(10) 1 d . . P B 1
H21A H 0.7477 0.4450 0.4974 0.086 Uiso 0.816(10) 1 calc R U P B 1
H21B H 0.8637 0.4253 0.5063 0.086 Uiso 0.816(10) 1 calc R U P B 1
C22 C 0.8414(10) 0.5312(9) 0.4369(7) 0.084(3) Uani 0.816(10) 1 d . . P B 1
H22A H 0.8289 0.4887 0.3906 0.101 Uiso 0.816(10) 1 calc R U P B 1
H22B H 0.9155 0.5620 0.4441 0.101 Uiso 0.816(10) 1 calc R U P B 1
C23 C 0.6745(9) 0.5704(7) 0.3808(6) 0.073(3) Uani 0.816(10) 1 d . . P B 1
H23A H 0.6379 0.5171 0.4073 0.088 Uiso 0.816(10) 1 calc R U P B 1
H23B H 0.6791 0.5490 0.3279 0.088 Uiso 0.816(10) 1 calc R U P B 1
C24 C 0.6171(6) 0.6495(6) 0.3783(4) 0.0515(18) Uani 0.816(10) 1 d . . P B 1
H24A H 0.6537 0.7005 0.3495 0.062 Uiso 0.816(10) 1 calc R U P B 1
H24B H 0.5473 0.6276 0.3488 0.062 Uiso 0.816(10) 1 calc R U P B 1
C25 C 0.5084(5) 0.6504(5) 0.4786(4) 0.0418(15) Uani 0.816(10) 1 d . . P B 1
H25A H 0.4892 0.5824 0.4652 0.050 Uiso 0.816(10) 1 calc R U P B 1
H25B H 0.4532 0.6808 0.4521 0.050 Uiso 0.816(10) 1 calc R U P B 1
C26 C 0.5148(6) 0.6653(7) 0.5645(5) 0.0532(19) Uani 0.816(10) 1 d . . P B 1
H26A H 0.5379 0.7328 0.5788 0.064 Uiso 0.816(10) 1 calc R U P B 1
H26B H 0.4454 0.6443 0.5801 0.064 Uiso 0.816(10) 1 calc R U P B 1
C27 C 0.5966(6) 0.6295(7) 0.6883(5) 0.058(2) Uani 0.816(10) 1 d . . P B 1
H27A H 0.5286 0.6104 0.7065 0.070 Uiso 0.816(10) 1 calc R U P B 1
H27B H 0.6238 0.6965 0.7028 0.070 Uiso 0.816(10) 1 calc R U P B 1
C28 C 0.6718(6) 0.5697(6) 0.7225(5) 0.055(2) Uani 0.816(10) 1 d . . P B 1
H28A H 0.6739 0.5688 0.7791 0.067 Uiso 0.816(10) 1 calc R U P B 1
H28B H 0.6492 0.5045 0.7014 0.067 Uiso 0.816(10) 1 calc R U P B 1
C29 C 0.8445(6) 0.5430(5) 0.7082(5) 0.053(2) Uani 0.816(10) 1 d . . P B 1
H29A H 0.8362 0.5054 0.7544 0.064 Uiso 0.816(10) 1 calc R U P B 1
H29B H 0.9169 0.5782 0.7142 0.064 Uiso 0.816(10) 1 calc R U P B 1
C30 C 0.8248(7) 0.4780(5) 0.6378(5) 0.057(2) Uani 0.816(10) 1 d . . P B 1
H30A H 0.8691 0.4302 0.6452 0.068 Uiso 0.816(10) 1 calc R U P B 1
H30B H 0.7513 0.4453 0.6291 0.068 Uiso 0.816(10) 1 calc R U P B 1
C31 C 0.9276(7) 0.8878(6) 0.7447(5) 0.0552(19) Uani 0.816(10) 1 d . . P B 1
H31A H 0.9265 0.9158 0.7962 0.066 Uiso 0.816(10) 1 calc R U P B 1
H31B H 0.9732 0.9332 0.7167 0.066 Uiso 0.816(10) 1 calc R U P B 1
C32 C 0.9678(6) 0.7978(6) 0.7528(5) 0.0552(19) Uani 0.816(10) 1 d . . P B 1
H32A H 1.0357 0.8095 0.7864 0.066 Uiso 0.816(10) 1 calc R U P B 1
H32B H 0.9191 0.7515 0.7776 0.066 Uiso 0.816(10) 1 calc R U P B 1
C33 C 1.0779(5) 0.7959(7) 0.6505(6) 0.061(2) Uani 0.816(10) 1 d . . P B 1
H33A H 1.1365 0.7826 0.6873 0.073 Uiso 0.816(10) 1 calc R U P B 1
H33B H 1.0868 0.8646 0.6454 0.073 Uiso 0.816(10) 1 calc R U P B 1
C34 C 1.0760(6) 0.7476(7) 0.5713(6) 0.063(2) Uani 0.816(10) 1 d . . P B 1
H34A H 1.1425 0.7724 0.5524 0.076 Uiso 0.816(10) 1 calc R U P B 1
H34B H 1.0727 0.6798 0.5788 0.076 Uiso 0.816(10) 1 calc R U P B 1
C35 C 1.0186(7) 0.8435(7) 0.4707(6) 0.066(2) Uani 0.816(10) 1 d . . P B 1
H35A H 1.0661 0.8341 0.4338 0.079 Uiso 0.816(10) 1 calc R U P B 1
H35B H 1.0549 0.8953 0.5074 0.079 Uiso 0.816(10) 1 calc R U P B 1
C36 C 0.9201(6) 0.8707(6) 0.4267(5) 0.0546(19) Uani 0.816(10) 1 d . . P B 1
H36A H 0.9390 0.9238 0.3933 0.066 Uiso 0.816(10) 1 calc R U P B 1
H36B H 0.8787 0.8170 0.3940 0.066 Uiso 0.816(10) 1 calc R U P B 1
C37 C 0.7652(6) 0.9224(5) 0.4487(5) 0.0494(18) Uani 0.816(10) 1 d . . P B 1
H37A H 0.7173 0.8661 0.4239 0.059 Uiso 0.816(10) 1 calc R U P B 1
H37B H 0.7799 0.9686 0.4087 0.059 Uiso 0.816(10) 1 calc R U P B 1
C38 C 0.7172(7) 0.9636(5) 0.5101(5) 0.0523(19) Uani 0.816(10) 1 d . . P B 1
H38A H 0.7682 1.0152 0.5388 0.063 Uiso 0.816(10) 1 calc R U P B 1
H38B H 0.6567 0.9894 0.4864 0.063 Uiso 0.816(10) 1 calc R U P B 1
C39 C 0.6767(7) 0.9281(6) 0.6395(5) 0.0519(18) Uani 0.816(10) 1 d . . P B 1
H39A H 0.6299 0.8813 0.6655 0.062 Uiso 0.816(10) 1 calc R U P B 1
H39B H 0.6466 0.9853 0.6340 0.062 Uiso 0.816(10) 1 calc R U P B 1
C40 C 0.7804(7) 0.9508(5) 0.6873(5) 0.0507(17) Uani 0.816(10) 1 d . . P B 1
H40A H 0.8282 0.9954 0.6604 0.061 Uiso 0.816(10) 1 calc R U P B 1
H40B H 0.7745 0.9810 0.7369 0.061 Uiso 0.816(10) 1 calc R U P B 1
K1' K 0.80051(9) 0.71376(8) 0.07409(7) 0.0272(2) Uani 0.317(13) 1 d . . P A 2
O2' O 0.8100(12) 0.9119(6) 0.1168(10) 0.202(9) Uani 0.317(13) 1 d . . P A 2
O3' O 0.6809(5) 0.7651(5) 0.1900(3) 0.0623(16) Uani 0.317(13) 1 d . . P A 2
O4' O 0.5840(5) 0.6197(5) 0.0751(4) 0.0671(16) Uani 0.317(13) 1 d . . P A 2
O5' O 0.6544(5) 0.6885(5) -0.0754(4) 0.0670(17) Uani 0.317(13) 1 d . . P A 2
O6' O 1.0144(5) 0.8143(5) 0.0792(5) 0.0710(18) Uani 0.317(13) 1 d . . P A 2
O7' O 0.9444(5) 0.7588(5) 0.2219(4) 0.0713(17) Uani 0.317(13) 1 d . . P A 2
O8' O 0.8470(6) 0.5682(5) 0.1837(5) 0.0745(19) Uani 0.317(13) 1 d . . P A 2
O9' O 0.7628(5) 0.5182(5) 0.0203(5) 0.076(2) Uani 0.317(13) 1 d . . P A 2
C1' C 0.8361(16) 0.9451(15) -0.0165(12) 0.150(7) Uani 0.317(13) 1 d . . P A 2
H1C H 0.8273 0.9894 -0.0583 0.180 Uiso 0.317(13) 1 calc R U P A 2
H1D H 0.8984 0.9175 -0.0183 0.180 Uiso 0.317(13) 1 calc R U P A 2
C2' C 0.8265(14) 0.9801(13) 0.0579(10) 0.126(5) Uani 0.317(13) 1 d . U P A 2
C3' C 0.7343(16) 0.9266(15) 0.1585(12) 0.152(7) Uani 0.317(13) 1 d . U P A 2
H3C H 0.6694 0.9244 0.1225 0.183 Uiso 0.317(13) 1 calc R U P A 2
H3D H 0.7546 0.9906 0.1825 0.183 Uiso 0.317(13) 1 calc R U P A 2
C4' C 0.7135(11) 0.8643(8) 0.2157(7) 0.093(4) Uani 0.317(13) 1 d . . P A 2
H4C H 0.6582 0.8825 0.2417 0.111 Uiso 0.317(13) 1 calc R U P A 2
H4D H 0.7765 0.8706 0.2544 0.111 Uiso 0.317(13) 1 calc R U P A 2
C5' C 0.5722(6) 0.7402(7) 0.1764(5) 0.061(2) Uani 0.317(13) 1 d . . P A 2
H5C H 0.5431 0.7784 0.1357 0.074 Uiso 0.317(13) 1 calc R U P A 2
H5D H 0.5422 0.7491 0.2239 0.074 Uiso 0.317(13) 1 calc R U P A 2
C6' C 0.5492(7) 0.6345(7) 0.1499(6) 0.065(2) Uani 0.317(13) 1 d . . P A 2
H6C H 0.5848 0.5989 0.1894 0.078 Uiso 0.317(13) 1 calc R U P A 2
H6D H 0.4737 0.6098 0.1457 0.078 Uiso 0.317(13) 1 calc R U P A 2
C7' C 0.5125(7) 0.6358(8) 0.0103(7) 0.080(3) Uani 0.317(13) 1 d . . P A 2
H7C H 0.4999 0.7005 0.0140 0.096 Uiso 0.317(13) 1 calc R U P A 2
H7D H 0.4455 0.5919 0.0100 0.096 Uiso 0.317(13) 1 calc R U P A 2
C8' C 0.5560(8) 0.6215(8) -0.0650(6) 0.077(3) Uani 0.317(13) 1 d . . P A 2
H8C H 0.5692 0.5568 -0.0673 0.093 Uiso 0.317(13) 1 calc R U P A 2
H8D H 0.5022 0.6271 -0.1089 0.093 Uiso 0.317(13) 1 calc R U P A 2
C9' C 0.6293(9) 0.7702(10) -0.1042(7) 0.091(4) Uani 0.317(13) 1 d . . P A 2
H9C H 0.5878 0.7959 -0.0696 0.109 Uiso 0.317(13) 1 calc R U P A 2
H9D H 0.5864 0.7565 -0.1554 0.109 Uiso 0.317(13) 1 calc R U P A 2
C10' C 0.7224(8) 0.8400(12) -0.1115(8) 0.128(7) Uani 0.317(13) 1 d . . P A 2
H10C H 0.7078 0.8898 -0.1470 0.154 Uiso 0.317(13) 1 calc R U P A 2
H10D H 0.7789 0.8115 -0.1270 0.154 Uiso 0.317(13) 1 calc R U P A 2
C11' C 1.0628(9) 0.8514(15) 0.1537(9) 0.135(8) Uani 0.317(13) 1 d . . P A 2
H11C H 1.1379 0.8728 0.1522 0.162 Uiso 0.317(13) 1 calc R U P A 2
H11D H 1.0340 0.9069 0.1659 0.162 Uiso 0.317(13) 1 calc R U P A 2
C12' C 1.0504(10) 0.7884(17) 0.2130(9) 0.145(9) Uani 0.317(13) 1 d . . P A 2
H12C H 1.0894 0.8187 0.2619 0.174 Uiso 0.317(13) 1 calc R U P A 2
H12D H 1.0798 0.7330 0.2016 0.174 Uiso 0.317(13) 1 calc R U P A 2
C13' C 0.9337(11) 0.6820(9) 0.2740(7) 0.091(4) Uani 0.317(13) 1 d . . P A 2
H13C H 0.9915 0.6951 0.3173 0.110 Uiso 0.317(13) 1 calc R U P A 2
H13D H 0.8681 0.6786 0.2957 0.110 Uiso 0.317(13) 1 calc R U P A 2
C14' C 0.9335(12) 0.5936(9) 0.2380(6) 0.097(4) Uani 0.317(13) 1 d . . P A 2
H14C H 0.9967 0.5975 0.2132 0.117 Uiso 0.317(13) 1 calc R U P A 2
H14D H 0.9343 0.5453 0.2774 0.117 Uiso 0.317(13) 1 calc R U P A 2
C15' C 0.8362(9) 0.4748(7) 0.1487(8) 0.087(4) Uani 0.317(13) 1 d . . P A 2
H15C H 0.9010 0.4694 0.1286 0.104 Uiso 0.317(13) 1 calc R U P A 2
H15D H 0.8247 0.4273 0.1882 0.104 Uiso 0.317(13) 1 calc R U P A 2
C16' C 0.7519(8) 0.4573(6) 0.0878(9) 0.094(4) Uani 0.317(13) 1 d . . P A 2
H16C H 0.6882 0.4651 0.1086 0.113 Uiso 0.317(13) 1 calc R U P A 2
H16D H 0.7420 0.3912 0.0695 0.113 Uiso 0.317(13) 1 calc R U P A 2
C17' C 0.8236(10) 0.4950(10) -0.0355(9) 0.127(8) Uani 0.317(13) 1 d . . P A 2
H17C H 0.7776 0.4553 -0.0775 0.153 Uiso 0.317(13) 1 calc R U P A 2
H17D H 0.8741 0.4582 -0.0111 0.153 Uiso 0.317(13) 1 calc R U P A 2
C18' C 0.8824(8) 0.5821(10) -0.0700(6) 0.078(3) Uani 0.317(13) 1 d . . P A 2
H18A H 0.8411 0.5812 -0.1216 0.094 Uiso 0.317(13) 1 calc R U P A 2
H18B H 0.9463 0.5609 -0.0795 0.094 Uiso 0.317(13) 1 calc R U P A 2
C19' C 1.0172(8) 0.7167(8) -0.0334(6) 0.074(3) Uani 0.317(13) 1 d . . P A 2
H19C H 1.0492 0.7443 -0.0777 0.088 Uiso 0.317(13) 1 calc R U P A 2
H19D H 1.0319 0.6525 -0.0297 0.088 Uiso 0.317(13) 1 calc R U P A 2
C20' C 1.0825(6) 0.7740(6) 0.0414(6) 0.064(2) Uani 0.317(13) 1 d . . P A 2
H20C H 1.1157 0.7315 0.0760 0.077 Uiso 0.317(13) 1 calc R U P A 2
H20D H 1.1376 0.8235 0.0264 0.077 Uiso 0.317(13) 1 calc R U P A 2
K2' K 0.79327(9) 0.72104(8) 0.56716(7) 0.0280(3) Uani 0.184(10) 1 d . . P B 2
O11' O 0.8488(5) 0.5335(4) 0.5724(3) 0.0579(14) Uani 0.184(10) 1 d . . P B 2
O12' O 0.7774(5) 0.6041(4) 0.4224(3) 0.0611(15) Uani 0.184(10) 1 d . . P B 2
O15' O 0.7746(4) 0.6090(4) 0.7036(3) 0.0454(12) Uani 0.184(10) 1 d . . P B 2
O16' O 0.8220(4) 0.8663(4) 0.7016(3) 0.0470(11) Uani 0.184(10) 1 d . . P B 2
O17' O 0.9794(4) 0.7595(4) 0.6785(3) 0.0523(13) Uani 0.184(10) 1 d . . P B 2
O18' O 0.9938(4) 0.7580(5) 0.5127(4) 0.0589(14) Uani 0.184(10) 1 d . . P B 2
O20' O 0.6843(4) 0.8902(4) 0.5622(3) 0.0485(12) Uani 0.184(10) 1 d . . P B 2
C21' C 0.8220(9) 0.4752(7) 0.5032(6) 0.072(3) Uani 0.184(10) 1 d . . P B 2
H21C H 0.7477 0.4450 0.4974 0.086 Uiso 0.184(10) 1 calc R U P B 2
H21D H 0.8637 0.4253 0.5063 0.086 Uiso 0.184(10) 1 calc R U P B 2
C22' C 0.8414(10) 0.5312(9) 0.4369(7) 0.084(3) Uani 0.184(10) 1 d . . P B 2
H22C H 0.8289 0.4887 0.3906 0.101 Uiso 0.184(10) 1 calc R U P B 2
H22D H 0.9155 0.5620 0.4441 0.101 Uiso 0.184(10) 1 calc R U P B 2
C23' C 0.6745(9) 0.5704(7) 0.3808(6) 0.073(3) Uani 0.184(10) 1 d . . P B 2
C24' C 0.6171(6) 0.6495(6) 0.3783(4) 0.0515(18) Uani 0.184(10) 1 d . . P B 2
H24C H 0.5505 0.6394 0.3431 0.062 Uiso 0.184(10) 1 calc R U P B 2
H24D H 0.6596 0.7127 0.3745 0.062 Uiso 0.184(10) 1 calc R U P B 2
C25' C 0.5084(5) 0.6504(5) 0.4786(4) 0.0418(15) Uani 0.184(10) 1 d . . P B 2
H25C H 0.5038 0.7098 0.4525 0.050 Uiso 0.184(10) 1 calc R U P B 2
H25D H 0.4459 0.6032 0.4586 0.050 Uiso 0.184(10) 1 calc R U P B 2
C26' C 0.5148(6) 0.6653(7) 0.5645(5) 0.0532(19) Uani 0.184(10) 1 d . . P B 2
H26C H 0.4803 0.7193 0.5694 0.064 Uiso 0.184(10) 1 calc R U P B 2
H26D H 0.4660 0.6104 0.5794 0.064 Uiso 0.184(10) 1 calc R U P B 2
C27' C 0.5966(6) 0.6295(7) 0.6883(5) 0.058(2) Uani 0.184(10) 1 d . . P B 2
H27C H 0.5279 0.5873 0.6839 0.070 Uiso 0.184(10) 1 calc R U P B 2
H27D H 0.5972 0.6760 0.7300 0.070 Uiso 0.184(10) 1 calc R U P B 2
C28' C 0.6718(6) 0.5697(6) 0.7225(5) 0.055(2) Uani 0.184(10) 1 d . . P B 2
H28C H 0.6739 0.5688 0.7791 0.067 Uiso 0.184(10) 1 calc R U P B 2
H28D H 0.6492 0.5045 0.7014 0.067 Uiso 0.184(10) 1 calc R U P B 2
C29' C 0.8445(6) 0.5430(5) 0.7082(5) 0.053(2) Uani 0.184(10) 1 d . . P B 2
H29C H 0.8362 0.5054 0.7544 0.064 Uiso 0.184(10) 1 calc R U P B 2
H29D H 0.9169 0.5782 0.7142 0.064 Uiso 0.184(10) 1 calc R U P B 2
C30' C 0.8248(7) 0.4780(5) 0.6378(5) 0.057(2) Uani 0.184(10) 1 d . . P B 2
H30C H 0.8691 0.4302 0.6452 0.068 Uiso 0.184(10) 1 calc R U P B 2
H30D H 0.7513 0.4453 0.6291 0.068 Uiso 0.184(10) 1 calc R U P B 2
C31' C 0.9276(7) 0.8878(6) 0.7447(5) 0.0552(19) Uani 0.184(10) 1 d . . P B 2
H31C H 0.9265 0.9158 0.7962 0.066 Uiso 0.184(10) 1 calc R U P B 2
H31D H 0.9732 0.9332 0.7167 0.066 Uiso 0.184(10) 1 calc R U P B 2
C32' C 0.9678(6) 0.7978(6) 0.7528(5) 0.0552(19) Uani 0.184(10) 1 d . . P B 2
H32C H 1.0357 0.8095 0.7864 0.066 Uiso 0.184(10) 1 calc R U P B 2
H32D H 0.9191 0.7515 0.7776 0.066 Uiso 0.184(10) 1 calc R U P B 2
C33' C 1.0779(5) 0.7959(7) 0.6505(6) 0.061(2) Uani 0.184(10) 1 d . . P B 2
H33C H 1.1365 0.7826 0.6873 0.073 Uiso 0.184(10) 1 calc R U P B 2
H33D H 1.0868 0.8646 0.6454 0.073 Uiso 0.184(10) 1 calc R U P B 2
C34' C 1.0760(6) 0.7476(7) 0.5713(6) 0.063(2) Uani 0.184(10) 1 d . . P B 2
H34C H 1.1425 0.7724 0.5524 0.076 Uiso 0.184(10) 1 calc R U P B 2
H34D H 1.0727 0.6798 0.5788 0.076 Uiso 0.184(10) 1 calc R U P B 2
C35' C 1.0186(7) 0.8435(7) 0.4707(6) 0.066(2) Uani 0.184(10) 1 d . . P B 2
H35C H 1.0661 0.8341 0.4338 0.079 Uiso 0.184(10) 1 calc R U P B 2
H35D H 1.0549 0.8953 0.5074 0.079 Uiso 0.184(10) 1 calc R U P B 2
C36' C 0.9201(6) 0.8707(6) 0.4267(5) 0.0546(19) Uani 0.184(10) 1 d . . P B 2
H36C H 0.9331 0.9400 0.4303 0.066 Uiso 0.184(10) 1 calc R U P B 2
H36D H 0.9207 0.8537 0.3720 0.066 Uiso 0.184(10) 1 calc R U P B 2
C37' C 0.7652(6) 0.9224(5) 0.4487(5) 0.0494(18) Uani 0.184(10) 1 d . . P B 2
H37C H 0.8079 0.9788 0.4301 0.059 Uiso 0.184(10) 1 calc R U P B 2
H37D H 0.7053 0.9045 0.4075 0.059 Uiso 0.184(10) 1 calc R U P B 2
C38' C 0.7172(7) 0.9636(5) 0.5101(5) 0.0523(19) Uani 0.184(10) 1 d . . P B 2
H38C H 0.7682 1.0152 0.5388 0.063 Uiso 0.184(10) 1 calc R U P B 2
H38D H 0.6567 0.9894 0.4864 0.063 Uiso 0.184(10) 1 calc R U P B 2
C39' C 0.6767(7) 0.9281(6) 0.6395(5) 0.0519(18) Uani 0.184(10) 1 d . . P B 2
H39C H 0.6299 0.8813 0.6655 0.062 Uiso 0.184(10) 1 calc R U P B 2
H39D H 0.6466 0.9853 0.6340 0.062 Uiso 0.184(10) 1 calc R U P B 2
C40' C 0.7804(7) 0.9508(5) 0.6873(5) 0.0507(17) Uani 0.184(10) 1 d . . P B 2
H40C H 0.8282 0.9954 0.6604 0.061 Uiso 0.184(10) 1 calc R U P B 2
H40D H 0.7745 0.9810 0.7369 0.061 Uiso 0.184(10) 1 calc R U P B 2
O1B O 0.7485(19) 0.8817(10) -0.0090(11) 0.084(9) Uani 0.317(13) 1 d D . P A 2
O10B O 0.930(2) 0.708(2) -0.0510(13) 0.104(9) Uani 0.317(13) 1 d D U P A 2
O13B O 0.6105(13) 0.6149(16) 0.4623(13) 0.040(7) Uani 0.184(10) 1 d D . P B 2
O14B O 0.5915(11) 0.679(2) 0.6233(14) 0.038(6) Uani 0.184(10) 1 d D U P B 2
O19B O 0.830(3) 0.846(2) 0.4372(16) 0.067(9) Uani 0.184(10) 1 d D U P B 2

loop_
_atom_site_aniso_label
_atom_site_aniso_U_11
_atom_site_aniso_U_22
_atom_site_aniso_U_33
_atom_site_aniso_U_23
_atom_site_aniso_U_13
_atom_site_aniso_U_12
Cu1 0.0249(4) 0.0277(4) 0.0449(5) -0.0028(4) 0.0025(3) 0.0041(3)
Cu2 0.0241(4) 0.0270(4) 0.0647(6) 0.0028(4) 0.0029(4) 0.0047(3)
Cl1 0.0433(8) 0.0429(9) 0.0524(10) -0.0046(7) 0.0134(7) 0.0018(7)
Cl2 0.0715(16) 0.118(3) 0.088(2) -0.0046(17) 0.0074(13) 0.0039(16)
Cl3 0.0422(9) 0.0479(9) 0.0610(11) -0.0021(8) -0.0013(7) 0.0032(7)
Cl4 0.0455(8) 0.0304(7) 0.0539(10) -0.0083(6) 0.0099(7) 0.0036(6)
Cl5 0.108(2) 0.099(2) 0.105(2) 0.0153(19) 0.0078(18) 0.0020(19)
Cl6 0.0648(14) 0.0762(16) 0.118(2) 0.0241(15) -0.0199(13) -0.0080(12)
Cl7 0.0418(8) 0.0348(8) 0.0688(11) 0.0067(7) 0.0097(7) 0.0030(7)
Cl8 0.0627(12) 0.0335(9) 0.126(2) -0.0138(10) 0.0387(12) 0.0093(8)
O1W 0.091(6) 0.089(6) 0.117(8) 0.015(5) -0.041(5) 0.009(5)
O2W 0.078(5) 0.083(5) 0.086(5) -0.004(4) -0.001(4) 0.031(4)
K1 0.0216(5) 0.0209(5) 0.0384(7) -0.0032(4) 0.0025(4) 0.0034(4)
O1A 0.059(5) 0.062(6) 0.090(8) 0.042(6) 0.001(5) -0.002(5)
O2 0.287(17) 0.040(4) 0.338(19) 0.005(7) 0.265(16) 0.020(7)
O3 0.050(3) 0.095(5) 0.044(3) -0.003(3) 0.012(2) 0.014(3)
O4 0.050(3) 0.060(4) 0.086(5) -0.009(3) 0.006(3) 0.001(3)
O5 0.072(4) 0.070(4) 0.059(4) -0.009(3) -0.012(3) 0.029(3)
O6 0.043(3) 0.051(3) 0.119(6) -0.006(3) 0.023(3) 0.001(3)
O7 0.069(4) 0.075(4) 0.065(4) -0.010(3) -0.010(3) 0.016(3)
O8 0.074(4) 0.059(4) 0.093(5) 0.019(4) 0.016(4) 0.015(3)
O9 0.050(3) 0.050(3) 0.123(6) -0.023(4) -0.015(3) 0.016(3)
O10A 0.035(3) 0.053(4) 0.033(4) -0.001(3) 0.008(3) 0.020(3)
C1 0.150(7) 0.150(7) 0.150(7) 0.0062(11) 0.0215(14) 0.0287(17)
C2 0.126(5) 0.125(5) 0.126(5) 0.0049(8) 0.0186(10) 0.0242(12)
C3 0.153(7) 0.152(7) 0.152(7) 0.0055(11) 0.0227(14) 0.0295(17)
C4 0.129(11) 0.074(7) 0.077(7) -0.035(6) 0.052(7) 0.000(7)
C5 0.047(4) 0.085(6) 0.061(5) 0.010(4) 0.017(4) 0.026(4)
C6 0.059(5) 0.066(6) 0.074(6) 0.001(4) 0.037(4) 0.002(4)
C7 0.046(5) 0.070(6) 0.117(9) -0.007(6) -0.002(5) 0.004(5)
C8 0.060(6) 0.077(7) 0.076(7) 0.003(5) -0.018(5) -0.012(5)
C9 0.085(8) 0.103(9) 0.083(8) 0.023(7) -0.014(6) 0.032(7)
C10 0.055(6) 0.191(16) 0.146(12) 0.137(13) 0.020(6) 0.034(8)
C11 0.050(6) 0.22(2) 0.102(11) -0.067(11) 0.002(6) -0.057(9)
C12 0.064(8) 0.29(3) 0.080(10) -0.047(13) -0.019(7) 0.048(12)
C13 0.130(11) 0.090(8) 0.064(7) 0.010(6) 0.008(6) 0.050(8)
C14 0.165(13) 0.097(9) 0.042(5) 0.001(5) -0.008(6) 0.074(9)
C15 0.085(7) 0.038(5) 0.134(10) 0.022(6) 0.010(7) 0.008(5)
C16 0.053(5) 0.028(4) 0.190(13) 0.021(6) -0.015(6) 0.002(4)
C17 0.096(9) 0.121(11) 0.155(13) -0.109(11) -0.079(10) 0.072(9)
C18 0.058(6) 0.113(9) 0.064(6) -0.025(6) -0.008(4) 0.033(6)
C19 0.072(6) 0.091(7) 0.073(6) 0.020(5) 0.034(5) 0.034(6)
C20 0.042(4) 0.055(5) 0.099(7) 0.022(5) 0.022(4) 0.011(4)
K2 0.0218(5) 0.0208(5) 0.0383(7) -0.0047(4) -0.0024(4) 0.0016(4)
O11 0.071(4) 0.043(3) 0.059(3) -0.015(2) -0.008(3) 0.024(3)
O12 0.075(4) 0.060(4) 0.050(3) -0.014(3) -0.002(3) 0.025(3)
O13A 0.036(3) 0.039(4) 0.050(4) 0.010(3) -0.002(2) -0.007(2)
O14A 0.035(3) 0.048(4) 0.051(4) 0.006(3) 0.000(2) 0.008(3)
O15 0.037(2) 0.039(3) 0.052(3) 0.010(2) -0.008(2) -0.001(2)
O16 0.053(3) 0.048(3) 0.042(3) -0.008(2) -0.003(2) 0.021(2)
O17 0.031(2) 0.062(3) 0.059(3) -0.016(3) -0.006(2) 0.006(2)
O18 0.038(3) 0.064(4) 0.073(4) -0.015(3) 0.010(2) 0.005(3)
O19A 0.043(3) 0.037(3) 0.036(3) -0.006(2) 0.004(2) 0.000(2)
O20 0.058(3) 0.036(3) 0.051(3) 0.003(2) 0.001(2) 0.011(2)
C21 0.093(7) 0.049(5) 0.077(7) -0.022(4) -0.005(5) 0.032(5)
C22 0.103(9) 0.087(8) 0.072(7) -0.023(6) 0.008(6) 0.048(7)
C23 0.093(7) 0.047(5) 0.064(6) -0.013(4) -0.022(5) 0.001(5)
C24 0.041(4) 0.062(5) 0.041(4) -0.008(3) -0.002(3) -0.013(3)
C25 0.028(3) 0.039(3) 0.055(4) 0.000(3) -0.003(3) 0.001(3)
C26 0.034(3) 0.071(5) 0.052(5) -0.003(4) 0.002(3) 0.007(4)
C27 0.042(4) 0.079(6) 0.051(5) 0.010(4) 0.008(3) 0.004(4)
C28 0.047(4) 0.049(4) 0.062(5) 0.012(4) -0.001(3) -0.008(3)
C29 0.047(4) 0.038(4) 0.065(5) 0.008(3) -0.017(3) 0.004(3)
C30 0.065(5) 0.031(3) 0.068(5) -0.001(3) -0.015(4) 0.014(3)
C31 0.056(5) 0.056(5) 0.047(4) -0.013(3) -0.001(3) 0.001(4)
C32 0.041(4) 0.063(5) 0.054(5) -0.004(4) -0.008(3) 0.003(4)
C33 0.024(3) 0.069(5) 0.085(6) -0.022(4) -0.002(3) 0.008(3)
C34 0.034(4) 0.073(6) 0.084(6) -0.022(5) 0.002(4) 0.020(4)
C35 0.054(5) 0.067(6) 0.080(6) 0.004(5) 0.033(4) 0.004(4)
C36 0.051(4) 0.060(5) 0.051(5) -0.016(3) 0.015(3) 0.001(4)
C37 0.054(4) 0.040(4) 0.053(4) 0.009(3) 0.000(3) 0.012(3)
C38 0.070(5) 0.037(4) 0.049(4) 0.006(3) 0.001(3) 0.012(4)
C39 0.066(5) 0.046(4) 0.052(4) 0.000(3) 0.012(3) 0.029(4)
C40 0.064(5) 0.042(4) 0.049(4) -0.008(3) 0.009(3) 0.017(4)
K1' 0.0216(5) 0.0209(5) 0.0384(7) -0.0032(4) 0.0025(4) 0.0034(4)
O2' 0.287(17) 0.040(4) 0.338(19) 0.005(7) 0.265(16) 0.020(7)
O3' 0.050(3) 0.095(5) 0.044(3) -0.003(3) 0.012(2) 0.014(3)
O4' 0.050(3) 0.060(4) 0.086(5) -0.009(3) 0.006(3) 0.001(3)
O5' 0.072(4) 0.070(4) 0.059(4) -0.009(3) -0.012(3) 0.029(3)
O6' 0.043(3) 0.051(3) 0.119(6) -0.006(3) 0.023(3) 0.001(3)
O7' 0.069(4) 0.075(4) 0.065(4) -0.010(3) -0.010(3) 0.016(3)
O8' 0.074(4) 0.059(4) 0.093(5) 0.019(4) 0.016(4) 0.015(3)
O9' 0.050(3) 0.050(3) 0.123(6) -0.023(4) -0.015(3) 0.016(3)
C1' 0.150(7) 0.150(7) 0.150(7) 0.0062(11) 0.0215(14) 0.0287(17)
C2' 0.126(5) 0.125(5) 0.126(5) 0.0049(8) 0.0186(10) 0.0242(12)
C3' 0.153(7) 0.152(7) 0.152(7) 0.0055(11) 0.0227(14) 0.0295(17)
C4' 0.129(11) 0.074(7) 0.077(7) -0.035(6) 0.052(7) 0.000(7)
C5' 0.047(4) 0.085(6) 0.061(5) 0.010(4) 0.017(4) 0.026(4)
C6' 0.059(5) 0.066(6) 0.074(6) 0.001(4) 0.037(4) 0.002(4)
C7' 0.046(5) 0.070(6) 0.117(9) -0.007(6) -0.002(5) 0.004(5)
C8' 0.060(6) 0.077(7) 0.076(7) 0.003(5) -0.018(5) -0.012(5)
C9' 0.085(8) 0.103(9) 0.083(8) 0.023(7) -0.014(6) 0.032(7)
C10' 0.055(6) 0.191(16) 0.146(12) 0.137(13) 0.020(6) 0.034(8)
C11' 0.050(6) 0.22(2) 0.102(11) -0.067(11) 0.002(6) -0.057(9)
C12' 0.064(8) 0.29(3) 0.080(10) -0.047(13) -0.019(7) 0.048(12)
C13' 0.130(11) 0.090(8) 0.064(7) 0.010(6) 0.008(6) 0.050(8)
C14' 0.165(13) 0.097(9) 0.042(5) 0.001(5) -0.008(6) 0.074(9)
C15' 0.085(7) 0.038(5) 0.134(10) 0.022(6) 0.010(7) 0.008(5)
C16' 0.053(5) 0.028(4) 0.190(13) 0.021(6) -0.015(6) 0.002(4)
C17' 0.096(9) 0.121(11) 0.155(13) -0.109(11) -0.079(10) 0.072(9)
C18' 0.058(6) 0.113(9) 0.064(6) -0.025(6) -0.008(4) 0.033(6)
C19' 0.072(6) 0.091(7) 0.073(6) 0.020(5) 0.034(5) 0.034(6)
C20' 0.042(4) 0.055(5) 0.099(7) 0.022(5) 0.022(4) 0.011(4)
K2' 0.0218(5) 0.0208(5) 0.0383(7) -0.0047(4) -0.0024(4) 0.0016(4)
O11' 0.071(4) 0.043(3) 0.059(3) -0.015(2) -0.008(3) 0.024(3)
O12' 0.075(4) 0.060(4) 0.050(3) -0.014(3) -0.002(3) 0.025(3)
O15' 0.037(2) 0.039(3) 0.052(3) 0.010(2) -0.008(2) -0.001(2)
O16' 0.053(3) 0.048(3) 0.042(3) -0.008(2) -0.003(2) 0.021(2)
O17' 0.031(2) 0.062(3) 0.059(3) -0.016(3) -0.006(2) 0.006(2)
O18' 0.038(3) 0.064(4) 0.073(4) -0.015(3) 0.010(2) 0.005(3)
O20' 0.058(3) 0.036(3) 0.051(3) 0.003(2) 0.001(2) 0.011(2)
C21' 0.093(7) 0.049(5) 0.077(7) -0.022(4) -0.005(5) 0.032(5)
C22' 0.103(9) 0.087(8) 0.072(7) -0.023(6) 0.008(6) 0.048(7)
C23' 0.093(7) 0.047(5) 0.064(6) -0.013(4) -0.022(5) 0.001(5)
C24' 0.041(4) 0.062(5) 0.041(4) -0.008(3) -0.002(3) -0.013(3)
C25' 0.028(3) 0.039(3) 0.055(4) 0.000(3) -0.003(3) 0.001(3)
C26' 0.034(3) 0.071(5) 0.052(5) -0.003(4) 0.002(3) 0.007(4)
C27' 0.042(4) 0.079(6) 0.051(5) 0.010(4) 0.008(3) 0.004(4)
C28' 0.047(4) 0.049(4) 0.062(5) 0.012(4) -0.001(3) -0.008(3)
C29' 0.047(4) 0.038(4) 0.065(5) 0.008(3) -0.017(3) 0.004(3)
C30' 0.065(5) 0.031(3) 0.068(5) -0.001(3) -0.015(4) 0.014(3)
C31' 0.056(5) 0.056(5) 0.047(4) -0.013(3) -0.001(3) 0.001(4)
C32' 0.041(4) 0.063(5) 0.054(5) -0.004(4) -0.008(3) 0.003(4)
C33' 0.024(3) 0.069(5) 0.085(6) -0.022(4) -0.002(3) 0.008(3)
C34' 0.034(4) 0.073(6) 0.084(6) -0.022(5) 0.002(4) 0.020(4)
C35' 0.054(5) 0.067(6) 0.080(6) 0.004(5) 0.033(4) 0.004(4)
C36' 0.051(4) 0.060(5) 0.051(5) -0.016(3) 0.015(3) 0.001(4)
C37' 0.054(4) 0.040(4) 0.053(4) 0.009(3) 0.000(3) 0.012(3)
C38' 0.070(5) 0.037(4) 0.049(4) 0.006(3) 0.001(3) 0.012(4)
C39' 0.066(5) 0.046(4) 0.052(4) 0.000(3) 0.012(3) 0.029(4)
C40' 0.064(5) 0.042(4) 0.049(4) -0.008(3) 0.009(3) 0.017(4)
O1B 0.15(2) 0.027(9) 0.079(15) 0.002(9) 0.048(15) 0.008(11)
O10B 0.104(9) 0.104(9) 0.104(9) 0.0041(11) 0.0150(17) 0.020(2)
O13B 0.026(12) 0.031(15) 0.063(17) 0.003(11) 0.010(10) 0.003(10)
O14B 0.038(6) 0.038(6) 0.038(6) 0.0011(11) 0.0054(13) 0.0075(16)
O19B 0.066(9) 0.067(9) 0.067(9) 0.0026(11) 0.0095(16) 0.013(2)

loop_
_atom_type_symbol
_atom_type_description
_atom_type_scat_dispersion_real
_atom_type_scat_dispersion_imag
_atom_type_scat_source
C C 0.0181 0.0091 'International Tables Vol C Tables 4.2.6.8 and 6.1.1.4'
H H 0.0000 0.0000 'International Tables Vol C Tables 4.2.6.8 and 6.1.1.4'
O O 0.0492 0.0322 'International Tables Vol C Tables 4.2.6.8 and 6.1.1.4'
Cl Cl 0.3639 0.7018 'International Tables Vol C Tables 4.2.6.8 and 6.1.1.4'
K K 0.3868 1.0657 'International Tables Vol C Tables 4.2.6.8 and 6.1.1.4'
Cu Cu -1.9646 0.5888 'International Tables Vol C Tables 4.2.6.8 and 6.1.1.4'

loop_
_geom_angle_atom_site_label_1
_geom_angle_atom_site_label_2
_geom_angle_atom_site_label_3
_geom_angle
Cl2 Cu1 Cl3 92.71(10)
Cl2 Cu1 Cl4 96.58(11)
Cl3 Cu1 Cl4 140.76(8)
Cl2 Cu1 Cl1 136.92(11)
Cl3 Cu1 Cl1 97.41(8)
Cl4 Cu1 Cl1 101.30(7)
Cl5 Cu2 Cl6 90.02(14)
Cl5 Cu2 Cl8 95.48(14)
Cl6 Cu2 Cl8 147.17(11)
Cl5 Cu2 Cl7 141.65(13)
Cl6 Cu2 Cl7 95.82(11)
Cl8 Cu2 Cl7 99.56(8)
H1WA O1W H1WB 118(3)
H1WA O1W H1WC 118(3)
H1WB O1W H1WC 116(3)
H2WA O2W H2WB 115(3)
H2WA O2W H2WC 118(3)
H2WB O2W H2WC 115(3)
O9 K1 O3 118.3(2)
O9 K1 O6 114.94(19)
O3 K1 O6 118.0(2)
O9 K1 O4 67.79(19)
O3 K1 O4 59.1(2)
O6 K1 O4 177.0(2)
O9 K1 O2 172.1(4)
O3 K1 O2 59.3(2)
O6 K1 O2 71.5(3)
O4 K1 O2 105.9(3)
O9 K1 O10A 57.4(2)
O3 K1 O10A 164.20(17)
O6 K1 O10A 59.4(2)
O4 K1 O10A 123.6(2)
O2 K1 O10A 127.2(2)
O9 K1 O8 60.4(2)
O3 K1 O8 84.0(2)
O6 K1 O8 96.6(2)
O4 K1 O8 83.7(2)
O2 K1 O8 124.9(4)
O10A K1 O8 81.0(2)
O9 K1 O7 114.8(2)
O3 K1 O7 72.25(19)
O6 K1 O7 57.9(2)
O4 K1 O7 120.2(2)
O2 K1 O7 72.2(4)
O10A K1 O7 95.3(2)
O8 K1 O7 57.3(2)
O9 K1 O5 70.79(19)
O3 K1 O5 105.63(18)
O6 K1 O5 120.3(2)
O4 K1 O5 61.4(2)
O2 K1 O5 102.2(4)
O10A K1 O5 87.61(19)
O8 K1 O5 128.0(2)
O7 K1 O5 174.38(19)
O9 K1 O1A 114.7(3)
O3 K1 O1A 110.2(3)
O6 K1 O1A 71.7(2)
O4 K1 O1A 108.6(2)
O2 K1 O1A 61.9(4)
O10A K1 O1A 84.3(3)
O8 K1 O1A 164.6(3)
O7 K1 O1A 119.9(3)
O5 K1 O1A 55.5(2)
O9 K1 C18 43.3(3)
O3 K1 C18 160.9(3)
O6 K1 C18 80.0(2)
O4 K1 C18 103.0(2)
O2 K1 C18 138.0(3)
O10A K1 C18 23.0(2)
O8 K1 C18 87.7(3)
O7 K1 C18 117.0(2)
O5 K1 C18 66.6(2)
O1A K1 C18 80.5(3)
C10 O1A C1 116.0(13)
C10 O1A K1 117.7(6)
C1 O1A K1 108.0(10)
C3 O2 C2 112.5(14)
C3 O2 K1 114.2(11)
C2 O2 K1 117.7(11)
C5 O3 C4 110.4(9)
C5 O3 K1 119.1(5)
C4 O3 K1 112.2(5)
C7 O4 C6 113.7(8)
C7 O4 K1 115.3(6)
C6 O4 K1 111.5(5)
C9 O5 C8 109.0(8)
C9 O5 K1 114.5(7)
C8 O5 K1 109.4(5)
C20 O6 C11 111.1(9)
C20 O6 K1 118.8(5)
C11 O6 K1 114.3(6)
C12 O7 C13 110.0(11)
C12 O7 K1 114.4(7)
C13 O7 K1 112.1(7)
C14 O8 C15 113.8(8)
C14 O8 K1 116.2(7)
C15 O8 K1 114.8(6)
C17 O9 C16 118.3(9)
C17 O9 K1 116.9(8)
C16 O9 K1 108.8(6)
C18 O10A C19 112.3(8)
C18 O10A K1 102.6(5)
C19 O10A K1 105.6(5)
C2 C1 O1A 131.5(19)
C2 C1 H1A 104.4
O1A C1 H1A 104.4
C2 C1 H1B 104.4
O1A C1 H1B 104.4
H1A C1 H1B 105.6
C1 C2 O2 116.9(17)
C1 C2 H2A 108.1
O2 C2 H2A 108.1
C1 C2 H2B 108.1
O2 C2 H2B 108.1
H2A C2 H2B 107.3
O2 C3 C4 116.1(18)
O2 C3 H3A 108.3
C4 C3 H3A 108.3
O2 C3 H3B 108.3
C4 C3 H3B 108.3
H3A C3 H3B 107.4
C3 C4 O3 115.6(13)
C3 C4 H4A 108.4
O3 C4 H4A 108.4
C3 C4 H4B 108.4
O3 C4 H4B 108.4
H4A C4 H4B 107.4
O3 C5 C6 104.7(7)
O3 C5 H5A 110.8
C6 C5 H5A 110.8
O3 C5 H5B 110.8
C6 C5 H5B 110.8
H5A C5 H5B 108.9
O4 C6 C5 112.3(7)
O4 C6 H6A 109.2
C5 C6 H6A 109.2
O4 C6 H6B 109.2
C5 C6 H6B 109.2
H6A C6 H6B 107.9
O4 C7 C8 110.3(8)
O4 C7 H7A 109.6
C8 C7 H7A 109.6
O4 C7 H7B 109.6
C8 C7 H7B 109.6
H7A C7 H7B 108.1
O5 C8 C7 115.6(8)
O5 C8 H8A 108.4
C7 C8 H8A 108.4
O5 C8 H8B 108.4
C7 C8 H8B 108.4
H8A C8 H8B 107.4
O5 C9 C10 111.4(9)
O5 C9 H9A 109.4
C10 C9 H9A 109.4
O5 C9 H9B 109.4
C10 C9 H9B 109.4
H9A C9 H9B 108.0
O1A C10 C9 119.3(8)
O1A C10 H10A 107.5
C9 C10 H10A 107.5
O1A C10 H10B 107.5
C9 C10 H10B 107.5
H10A C10 H10B 107.0
C12 C11 O6 114.7(15)
C12 C11 H11A 108.6
O6 C11 H11A 108.6
C12 C11 H11B 108.6
O6 C11 H11B 108.6
H11A C11 H11B 107.6
C11 C12 O7 112.0(12)
C11 C12 H12A 109.2
O7 C12 H12A 109.2
C11 C12 H12B 109.2
O7 C12 H12B 109.2
H12A C12 H12B 107.9
C14 C13 O7 113.2(10)
C14 C13 H13A 108.9
O7 C13 H13A 108.9
C14 C13 H13B 108.9
O7 C13 H13B 108.9
H13A C13 H13B 107.8
O8 C14 C13 110.3(10)
O8 C14 H14A 109.6
C13 C14 H14A 109.6
O8 C14 H14B 109.6
C13 C14 H14B 109.6
H14A C14 H14B 108.1
C16 C15 O8 110.7(8)
C16 C15 H15A 109.5
O8 C15 H15A 109.5
C16 C15 H15B 109.5
O8 C15 H15B 109.5
H15A C15 H15B 108.1
C15 C16 O9 115.6(8)
C15 C16 H16A 108.4
O9 C16 H16A 108.4
C15 C16 H16B 108.4
O9 C16 H16B 108.4
H16A C16 H16B 107.4
O9 C17 C18 112.4(9)
O9 C17 H17A 109.1
C18 C17 H17A 109.1
O9 C17 H17B 109.1
C18 C17 H17B 109.1
H17A C17 H17B 107.8
O10A C18 C17 106.6(9)
O10A C18 K1 54.4(4)
C17 C18 K1 86.2(7)
O10A C19 C20 107.7(7)
O10A C19 H19A 110.2
C20 C19 H19A 110.2
O10A C19 H19B 110.2
C20 C19 H19B 110.2
H19A C19 H19B 108.5
O6 C20 C19 108.1(7)
O6 C20 H20A 110.1
C19 C20 H20A 110.1
O6 C20 H20B 110.1
C19 C20 H20B 110.1
H20A C20 H20B 108.4
O17 K2 O18 61.02(18)
O17 K2 O15 67.68(15)
O18 K2 O15 117.53(17)
O17 K2 O13A 178.10(17)
O18 K2 O13A 118.13(18)
O15 K2 O13A 114.01(15)
O17 K2 O11 79.91(16)
O18 K2 O11 78.33(19)
O15 K2 O11 59.30(17)
O13A K2 O11 101.67(18)
O17 K2 O12 122.32(17)
O18 K2 O12 71.68(18)
O15 K2 O12 112.96(17)
O13A K2 O12 58.14(19)
O11 K2 O12 59.03(17)
O17 K2 O19A 91.83(17)
O18 K2 O19A 59.58(18)
O15 K2 O19A 154.07(16)
O13A K2 O19A 86.30(16)
O11 K2 O19A 135.05(19)
O12 K2 O19A 91.14(18)
O17 K2 O14A 123.29(17)
O18 K2 O14A 159.79(19)
O15 K2 O14A 57.16(15)
O13A K2 O14A 58.16(16)
O11 K2 O14A 83.07(18)
O12 K2 O14A 92.03(19)
O19A K2 O14A 134.77(16)
O17 K2 O20 109.67(16)
O18 K2 O20 114.22(17)
O15 K2 O20 114.80(16)
O13A K2 O20 68.95(17)
O11 K2 O20 166.66(17)
O12 K2 O20 118.98(15)
O19A K2 O20 55.76(16)
O14A K2 O20 83.85(16)
O17 K2 O16 57.93(15)
O18 K2 O16 103.07(17)
O15 K2 O16 75.41(15)
O13A K2 O16 121.30(17)
O11 K2 O16 127.43(15)
O12 K2 O16 171.40(17)
O19A K2 O16 80.27(15)
O14A K2 O16 94.45(18)
O20 K2 O16 56.32(14)
C21 O11 C30 109.7(7)
C21 O11 K2 117.6(5)
C30 O11 K2 117.0(5)
C23 O12 C22 114.6(8)
C23 O12 K2 117.1(6)
C22 O12 K2 109.6(5)
C24 O13A C25 114.8(6)
C24 O13A K2 115.2(4)
C25 O13A K2 117.0(4)
C26 O14A C27 110.8(7)
C26 O14A K2 102.0(4)
C27 O14A K2 102.2(4)
C29 O15 C28 114.0(6)
C29 O15 K2 110.5(5)
C28 O15 K2 119.5(4)
C40 O16 C31 111.3(6)
C40 O16 K2 117.9(4)
C31 O16 K2 114.3(4)
C32 O17 C33 115.7(6)
C32 O17 K2 115.5(4)
C33 O17 K2 117.9(5)
C34 O18 C35 112.2(7)
C34 O18 K2 112.1(5)
C35 O18 K2 117.0(5)
C37 O19A C36 110.7(6)
C37 O19A K2 105.1(4)
C36 O19A K2 105.3(5)
C38 O20 C39 112.5(6)
C38 O20 K2 116.6(5)
C39 O20 K2 113.5(4)
O11 C21 C22 110.1(9)
O11 C21 H21A 109.6
C22 C21 H21A 109.6
O11 C21 H21B 109.6
C22 C21 H21B 109.6
H21A C21 H21B 108.2
C21 C22 O12 114.9(9)
C21 C22 H22A 108.5
O12 C22 H22A 108.5
C21 C22 H22B 108.5
O12 C22 H22B 108.5
H22A C22 H22B 107.5
O12 C23 C24 107.7(7)
O12 C23 H23A 110.2
C24 C23 H23A 110.2
O12 C23 H23B 110.2
C24 C23 H23B 110.2
H23A C23 H23B 108.5
O13A C24 C23 116.1(7)
O13A C24 H24A 108.3
C23 C24 H24A 108.3
O13A C24 H24B 108.3
C23 C24 H24B 108.3
H24A C24 H24B 107.4
O13A C25 C26 112.1(6)
O13A C25 H25A 109.2
C26 C25 H25A 109.2
O13A C25 H25B 109.2
C26 C25 H25B 109.2
H25A C25 H25B 107.9
O14A C26 C25 109.7(7)
O14A C26 H26A 109.7
C25 C26 H26A 109.7
O14A C26 H26B 109.7
C25 C26 H26B 109.7
H26A C26 H26B 108.2
O14A C27 C28 105.5(8)
O14A C27 H27A 110.6
C28 C27 H27A 110.6
O14A C27 H27B 110.6
C28 C27 H27B 110.6
H27A C27 H27B 108.8
O15 C28 C27 108.7(6)
O15 C28 H28A 110.0
C27 C28 H28A 110.0
O15 C28 H28B 110.0
C27 C28 H28B 110.0
H28A C28 H28B 108.3
O15 C29 C30 112.5(6)
O15 C29 H29A 109.1
C30 C29 H29A 109.1
O15 C29 H29B 109.1
C30 C29 H29B 109.1
H29A C29 H29B 107.8
O11 C30 C29 108.1(6)
O11 C30 H30A 110.1
C29 C30 H30A 110.1
O11 C30 H30B 110.1
C29 C30 H30B 110.1
H30A C30 H30B 108.4
O16 C31 C32 108.1(6)
O16 C31 H31A 110.1
C32 C31 H31A 110.1
O16 C31 H31B 110.1
C32 C31 H31B 110.1
H31A C31 H31B 108.4
O17 C32 C31 111.4(7)
O17 C32 H32A 109.4
C31 C32 H32A 109.4
O17 C32 H32B 109.4
C31 C32 H32B 109.4
H32A C32 H32B 108.0
O17 C33 C34 108.3(7)
O17 C33 H33A 110.0
C34 C33 H33A 110.0
O17 C33 H33B 110.0
C34 C33 H33B 110.0
H33A C33 H33B 108.4
O18 C34 C33 116.6(7)
O18 C34 H34A 108.1
C33 C34 H34A 108.1
O18 C34 H34B 108.1
C33 C34 H34B 108.1
H34A C34 H34B 107.3
O18 C35 C36 111.6(7)
O18 C35 H35A 109.3
C36 C35 H35A 109.3
O18 C35 H35B 109.3
C36 C35 H35B 109.3
H35A C35 H35B 108.0
O19A C36 C35 106.9(7)
O19A C36 H36A 110.4
C35 C36 H36A 110.4
O19A C36 H36B 110.4
C35 C36 H36B 110.4
H36A C36 H36B 108.6
O19A C37 C38 107.6(6)
O19A C37 H37A 110.2
C38 C37 H37A 110.2
O19A C37 H37B 110.2
C38 C37 H37B 110.2
H37A C37 H37B 108.5
O20 C38 C37 108.6(6)
O20 C38 H38A 110.0
C37 C38 H38A 110.0
O20 C38 H38B 110.0
C37 C38 H38B 110.0
H38A C38 H38B 108.4
O20 C39 C40 110.9(6)
O20 C39 H39A 109.5
C40 C39 H39A 109.5
O20 C39 H39B 109.5
C40 C39 H39B 109.5
H39A C39 H39B 108.0
O16 C40 C39 110.3(6)
O16 C40 H40A 109.6
C39 C40 H40A 109.6
O16 C40 H40B 109.6
C39 C40 H40B 109.6
H40A C40 H40B 108.1
O9' K1' O3' 118.3(2)
O9' K1' O6' 114.94(19)
O3' K1' O6' 118.0(2)
O9' K1' O4' 67.79(19)
O3' K1' O4' 59.1(2)
O6' K1' O4' 177.0(2)
O9' K1' O2' 172.1(4)
O3' K1' O2' 59.3(2)
O6' K1' O2' 71.5(3)
O4' K1' O2' 105.9(3)
O9' K1' O8' 60.4(2)
O3' K1' O8' 84.0(2)
O6' K1' O8' 96.6(2)
O4' K1' O8' 83.7(2)
O2' K1' O8' 124.9(4)
O9' K1' O10B 74.1(7)
O3' K1' O10B 166.9(7)
O6' K1' O10B 54.9(7)
O4' K1' O10B 127.8(7)
O2' K1' O10B 107.8(7)
O8' K1' O10B 107.1(6)
O9' K1' O7' 114.8(2)
O3' K1' O7' 72.25(19)
O6' K1' O7' 57.9(2)
O4' K1' O7' 120.2(2)
O2' K1' O7' 72.2(4)
O8' K1' O7' 57.3(2)
O10B K1' O7' 107.4(6)
O9' K1' O1B 129.6(5)
O3' K1' O1B 86.0(5)
O6' K1' O1B 83.7(5)
O4' K1' O1B 95.5(5)
O2' K1' O1B 44.5(5)
O8' K1' O1B 168.7(4)
O10B K1' O1B 82.4(7)
O7' K1' O1B 114.5(5)
O9' K1' O5' 70.79(19)
O3' K1' O5' 105.63(18)
O6' K1' O5' 120.3(2)
O4' K1' O5' 61.4(2)
O2' K1' O5' 102.2(4)
O8' K1' O5' 128.0(2)
O10B K1' O5' 73.4(6)
O7' K1' O5' 174.38(19)
O1B K1' O5' 59.9(5)
O9' K1' C18' 43.3(3)
O3' K1' C18' 160.9(3)
O6' K1' C18' 80.0(2)
O4' K1' C18' 103.0(2)
O2' K1' C18' 138.0(3)
O8' K1' C18' 87.7(3)
O10B K1' C18' 30.9(7)
O7' K1' C18' 117.0(2)
O1B K1' C18' 103.4(5)
O5' K1' C18' 66.6(2)
C3' O2' C2' 112.5(14)
C3' O2' K1' 114.2(11)
C2' O2' K1' 117.7(11)
C5' O3' C4' 110.4(9)
C5' O3' K1' 119.1(5)
C4' O3' K1' 112.2(5)
C7' O4' C6' 113.7(8)
C7' O4' K1' 115.3(6)
C6' O4' K1' 111.5(5)
C9' O5' C8' 109.0(8)
C9' O5' K1' 114.5(7)
C8' O5' K1' 109.4(5)
C20' O6' C11' 111.1(9)
C20' O6' K1' 118.8(5)
C11' O6' K1' 114.3(6)
C12' O7' C13' 110.0(11)
C12' O7' K1' 114.4(7)
C13' O7' K1' 112.1(7)
C14' O8' C15' 113.8(8)
C14' O8' K1' 116.2(7)
C15' O8' K1' 114.8(6)
C17' O9' C16' 118.3(9)
C17' O9' K1' 116.9(8)
C16' O9' K1' 108.8(6)
O1B C1' C2' 85.1(17)
O1B C1' H1C 114.5
C2' C1' H1C 114.5
O1B C1' H1D 114.5
C2' C1' H1D 114.5
H1C C1' H1D 111.6
C1' C2' O2' 116.9(17)
C1' C2' O1B 46.0(13)
O2' C2' O1B 83.8(12)
O2' C3' C4' 116.1(18)
O2' C3' H3C 108.3
C4' C3' H3C 108.3
O2' C3' H3D 108.3
C4' C3' H3D 108.3
H3C C3' H3D 107.4
C3' C4' O3' 115.6(13)
C3' C4' H4C 108.4
O3' C4' H4C 108.4
C3' C4' H4D 108.4
O3' C4' H4D 108.4
H4C C4' H4D 107.4
O3' C5' C6' 104.7(7)
O3' C5' H5C 110.8
C6' C5' H5C 110.8
O3' C5' H5D 110.8
C6' C5' H5D 110.8
H5C C5' H5D 108.9
O4' C6' C5' 112.3(7)
O4' C6' H6C 109.2
C5' C6' H6C 109.2
O4' C6' H6D 109.2
C5' C6' H6D 109.2
H6C C6' H6D 107.9
O4' C7' C8' 110.3(8)
O4' C7' H7C 109.6
C8' C7' H7C 109.6
O4' C7' H7D 109.6
C8' C7' H7D 109.6
H7C C7' H7D 108.1
O5' C8' C7' 115.6(8)
O5' C8' H8C 108.4
C7' C8' H8C 108.4
O5' C8' H8D 108.4
C7' C8' H8D 108.4
H8C C8' H8D 107.4
O5' C9' C10' 111.4(9)
O5' C9' H9C 109.4
C10' C9' H9C 109.4
O5' C9' H9D 109.4
C10' C9' H9D 109.4
H9C C9' H9D 108.0
C9' C10' O1B 96.0(11)
C9' C10' H10C 112.5
O1B C10' H10C 112.6
C9' C10' H10D 112.5
O1B C10' H10D 112.5
H10C C10' H10D 110.1
C12' C11' O6' 114.7(15)
C12' C11' H11C 108.6
O6' C11' H11C 108.6
C12' C11' H11D 108.6
O6' C11' H11D 108.6
H11C C11' H11D 107.6
C11' C12' O7' 112.0(12)
C11' C12' H12C 109.2
O7' C12' H12C 109.2
C11' C12' H12D 109.2
O7' C12' H12D 109.2
H12C C12' H12D 107.9
C14' C13' O7' 113.2(10)
C14' C13' H13C 108.9
O7' C13' H13C 108.9
C14' C13' H13D 108.9
O7' C13' H13D 108.9
H13C C13' H13D 107.8
O8' C14' C13' 110.3(10)
O8' C14' H14C 109.6
C13' C14' H14C 109.6
O8' C14' H14D 109.6
C13' C14' H14D 109.6
H14C C14' H14D 108.1
C16' C15' O8' 110.7(8)
C16' C15' H15C 109.5
O8' C15' H15C 109.5
C16' C15' H15D 109.5
O8' C15' H15D 109.5
H15C C15' H15D 108.1
C15' C16' O9' 115.6(8)
C15' C16' H16C 108.4
O9' C16' H16C 108.4
C15' C16' H16D 108.4
O9' C16' H16D 108.4
H16C C16' H16D 107.4
O9' C17' C18' 112.4(9)
O9' C17' H17C 109.1
C18' C17' H17C 109.1
O9' C17' H17D 109.1
C18' C17' H17D 109.1
H17C C17' H17D 107.8
C17' C18' O10B 142.1(10)
C17' C18' K1' 86.2(7)
O10B C18' K1' 56.8(4)
C17' C18' H18A 101.5
O10B C18' H18A 101.5
K1' C18' H18A 114.3
C17' C18' H18B 101.5
O10B C18' H18B 101.5
K1' C18' H18B 138.0
H18A C18' H18B 104.6
O10B C19' C20' 125.7(15)
O10B C19' H19C 105.9
C20' C19' H19C 105.9
O10B C19' H19D 105.9
C20' C19' H19D 105.9
H19C C19' H19D 106.2
O6' C20' C19' 108.1(7)
O6' C20' H20C 110.1
C19' C20' H20C 110.1
O6' C20' H20D 110.1
C19' C20' H20D 110.1
H20C C20' H20D 108.4
O17' K2' O18' 61.02(18)
O17' K2' O15' 67.68(15)
O18' K2' O15' 117.53(17)
O17' K2' O14B 118.6(5)
O18' K2' O14B 178.6(6)
O15' K2' O14B 61.3(5)
O17' K2' O11' 79.91(16)
O18' K2' O11' 78.33(19)
O15' K2' O11' 59.30(17)
O14B K2' O11' 100.3(6)
O17' K2' O19B 107.0(8)
O18' K2' O19B 59.0(7)
O15' K2' O19B 174.6(8)
O14B K2' O19B 122.1(9)
O11' K2' O19B 121.9(8)
O17' K2' O13B 160.5(5)
O18' K2' O13B 118.5(5)
O15' K2' O13B 98.9(5)
O14B K2' O13B 61.4(7)
O11' K2' O13B 81.0(5)
O19B K2' O13B 86.5(9)
O17' K2' O12' 122.32(17)
O18' K2' O12' 71.68(18)
O15' K2' O12' 112.96(17)
O14B K2' O12' 107.9(6)
O11' K2' O12' 59.03(17)
O19B K2' O12' 70.6(8)
O13B K2' O12' 48.2(5)
O17' K2' O20' 109.67(16)
O18' K2' O20' 114.22(17)
O15' K2' O20' 114.80(16)
O14B K2' O20' 67.2(6)
O11' K2' O20' 166.66(17)
O19B K2' O20' 65.2(8)
O13B K2' O20' 88.6(5)
O12' K2' O20' 118.98(15)
O17' K2' O16' 57.93(15)
O18' K2' O16' 103.07(17)
O15' K2' O16' 75.41(15)
O14B K2' O16' 77.5(6)
O11' K2' O16' 127.43(15)
O19B K2' O16' 100.9(8)
O13B K2' O16' 134.6(5)
O12' K2' O16' 171.40(17)
O20' K2' O16' 56.32(14)
C21' O11' C30' 109.7(7)
C21' O11' K2' 117.6(5)
C30' O11' K2' 117.0(5)
C23' O12' C22' 114.6(8)
C23' O12' K2' 117.1(6)
C22' O12' K2' 109.6(5)
C29' O15' C28' 114.0(6)
C29' O15' K2' 110.5(5)
C28' O15' K2' 119.5(4)
C40' O16' C31' 111.3(6)
C40' O16' K2' 117.9(4)
C31' O16' K2' 114.3(4)
C32' O17' C33' 115.7(6)
C32' O17' K2' 115.5(4)
C33' O17' K2' 117.9(5)
C34' O18' C35' 112.2(7)
C34' O18' K2' 112.1(5)
C35' O18' K2' 117.0(5)
C38' O20' C39' 112.5(6)
C38' O20' K2' 116.6(5)
C39' O20' K2' 113.5(4)
O11' C21' C22' 110.1(9)
O11' C21' H21C 109.6
C22' C21' H21C 109.6
O11' C21' H21D 109.6
C22' C21' H21D 109.6
H21C C21' H21D 108.2
C21' C22' O12' 114.9(9)
C21' C22' H22C 108.5
O12' C22' H22C 108.5
C21' C22' H22D 108.5
O12' C22' H22D 108.5
H22C C22' H22D 107.5
O12' C23' C24' 107.7(7)
O12' C23' O13B 91.8(7)
C24' C23' O13B 52.9(9)
C23' C24' O13B 77.8(11)
C23' C24' H24C 115.6
O13B C24' H24C 115.6
C23' C24' H24D 115.6
O13B C24' H24D 115.6
H24C C24' H24D 112.6
C26' C25' O13B 108.1(9)
C26' C25' H25C 110.1
O13B C25' H25C 110.1
C26' C25' H25D 110.1
O13B C25' H25D 110.1
H25C C25' H25D 108.4
O14B C26' C25' 134.6(9)
O14B C26' H26C 103.5
C25' C26' H26C 103.5
O14B C26' H26D 103.5
C25' C26' H26D 103.5
H26C C26' H26D 105.3
O14B C27' C28' 132.3(10)
O14B C27' H27C 104.2
C28' C27' H27C 104.2
O14B C27' H27D 104.2
C28' C27' H27D 104.2
H27C C27' H27D 105.5
O15' C28' C27' 108.7(6)
O15' C28' H28C 110.0
C27' C28' H28C 110.0
O15' C28' H28D 110.0
C27' C28' H28D 110.0
H28C C28' H28D 108.3
O15' C29' C30' 112.5(6)
O15' C29' H29C 109.1
C30' C29' H29C 109.1
O15' C29' H29D 109.1
C30' C29' H29D 109.1
H29C C29' H29D 107.8
O11' C30' C29' 108.1(6)
O11' C30' H30C 110.1
C29' C30' H30C 110.1
O11' C30' H30D 110.1
C29' C30' H30D 110.1
H30C C30' H30D 108.4
O16' C31' C32' 108.1(6)
O16' C31' H31C 110.1
C32' C31' H31C 110.1
O16' C31' H31D 110.1
C32' C31' H31D 110.1
H31C C31' H31D 108.4
O17' C32' C31' 111.4(7)
O17' C32' H32C 109.4
C31' C32' H32C 109.4
O17' C32' H32D 109.4
C31' C32' H32D 109.4
H32C C32' H32D 108.0
O17' C33' C34' 108.3(7)
O17' C33' H33C 110.0
C34' C33' H33C 110.0
O17' C33' H33D 110.0
C34' C33' H33D 110.0
H33C C33' H33D 108.4
O18' C34' C33' 116.6(7)
O18' C34' H34C 108.1
C33' C34' H34C 108.1
O18' C34' H34D 108.1
C33' C34' H34D 108.1
H34C C34' H34D 107.3
O18' C35' C36' 111.6(7)
O18' C35' H35C 109.3
C36' C35' H35C 109.3
O18' C35' H35D 109.3
C36' C35' H35D 109.3
H35C C35' H35D 108.0
O19B C36' C35' 128.6(12)
O19B C36' H36C 105.1
C35' C36' H36C 105.1
O19B C36' H36D 105.1
C35' C36' H36D 105.1
H36C C36' H36D 105.9
C38' C37' O19B 140.4(9)
C38' C37' H37C 101.9
O19B C37' H37C 101.9
C38' C37' H37D 101.9
O19B C37' H37D 101.9
H37C C37' H37D 104.7
O20' C38' C37' 108.6(6)
O20' C38' H38C 110.0
C37' C38' H38C 110.0
O20' C38' H38D 110.0
C37' C38' H38D 110.0
H38C C38' H38D 108.4
O20' C39' C40' 110.9(6)
O20' C39' H39C 109.5
C40' C39' H39C 109.5
O20' C39' H39D 109.5
C40' C39' H39D 109.5
H39C C39' H39D 108.0
O16' C40' C39' 110.3(6)
O16' C40' H40C 109.6
C39' C40' H40C 109.6
O16' C40' H40D 109.6
C39' C40' H40D 109.6
H40C C40' H40D 108.1
C1' O1B C10' 95.2(16)
C1' O1B C2' 48.9(12)
C10' O1B C2' 142.4(13)
C1' O1B K1' 111.0(14)
C10' O1B K1' 103.0(7)
C2' O1B K1' 101.1(9)
C19' O10B C18' 106(2)
C19' O10B K1' 117.3(16)
C18' O10B K1' 92.4(8)
C24' O13B C25' 100.0(13)
C24' O13B C23' 49.2(8)
C25' O13B C23' 142.3(11)
C24' O13B K2' 108.5(9)
C25' O13B K2' 109.2(9)
C23' O13B K2' 102.2(8)
C26' O14B C27' 126.4(16)
C26' O14B K2' 110.4(10)
C27' O14B K2' 111.4(10)
C36' O19B C37' 119(2)
C36' O19B K2' 116.7(16)
C37' O19B K2' 103.3(12)

loop_
_geom_bond_atom_site_label_1
_geom_bond_atom_site_label_2
_geom_bond_distance
Cu1 Cl2 2.191(3)
Cu1 Cl3 2.212(2)
Cu1 Cl4 2.2126(18)
Cu1 Cl1 2.2386(19)
Cu2 Cl5 2.068(3)
Cu2 Cl6 2.180(3)
Cu2 Cl8 2.195(2)
Cu2 Cl7 2.240(2)
O1W H1WA 0.851(10)
O1W H1WB 0.858(10)
O1W H1WC 0.851(10)
O2W H2WA 0.861(10)
O2W H2WB 0.861(10)
O2W H2WC 0.857(10)
K1 O9 2.856(6)
K1 O3 2.862(6)
K1 O6 2.865(6)
K1 O4 2.882(6)
K1 O2 2.885(9)
K1 O10A 2.907(5)
K1 O8 2.908(6)
K1 O7 2.924(6)
K1 O5 2.950(6)
K1 O1A 2.952(6)
K1 C18 3.490(11)
O1A C10 1.371(16)
O1A C1 1.40(2)
O2 C3 1.34(2)
O2 C2 1.42(2)
O3 C5 1.375(10)
O3 C4 1.442(13)
O4 C7 1.398(13)
O4 C6 1.448(11)
O5 C9 1.349(13)
O5 C8 1.476(12)
O6 C20 1.371(11)
O6 C11 1.396(14)
O7 C12 1.393(16)
O7 C13 1.420(14)
O8 C14 1.347(15)
O8 C15 1.429(13)
O9 C17 1.400(17)
O9 C16 1.462(15)
O10A C18 1.398(13)
O10A C19 1.435(13)
C1 C2 1.40(2)
C1 H1A 0.9700
C1 H1B 0.9700
C2 H2A 0.9700
C2 H2B 0.9700
C3 C4 1.35(2)
C3 H3A 0.9700
C3 H3B 0.9700
C4 H4A 0.9700
C4 H4B 0.9700
C5 C6 1.530(14)
C5 H5A 0.9700
C5 H5B 0.9700
C6 H6A 0.9700
C6 H6B 0.9700
C7 C8 1.510(16)
C7 H7A 0.9700
C7 H7B 0.9700
C8 H8A 0.9700
C8 H8B 0.9700
C9 C10 1.434(17)
C9 H9A 0.9700
C9 H9B 0.9700
C10 H10A 0.9700
C10 H10B 0.9700
C11 C12 1.37(3)
C11 H11A 0.9700
C11 H11B 0.9700
C12 H12A 0.9700
C12 H12B 0.9700
C13 C14 1.398(17)
C13 H13A 0.9700
C13 H13B 0.9700
C14 H14A 0.9700
C14 H14B 0.9700
C15 C16 1.390(16)
C15 H15A 0.9700
C15 H15B 0.9700
C16 H16A 0.9700
C16 H16B 0.9700
C17 C18 1.50(2)
C17 H17A 0.9700
C17 H17B 0.9700
C19 C20 1.566(15)
C19 H19A 0.9700
C19 H19B 0.9700
C20 H20A 0.9700
C20 H20B 0.9700
K2 O17 2.829(5)
K2 O18 2.849(6)
K2 O15 2.864(5)
K2 O13A 2.887(5)
K2 O11 2.896(5)
K2 O12 2.941(6)
K2 O19A 2.943(5)
K2 O14A 2.984(5)
K2 O20 3.015(5)
K2 O16 3.022(5)
O11 C21 1.408(11)
O11 C30 1.418(11)
O12 C23 1.418(11)
O12 C22 1.453(12)
O13A C24 1.412(10)
O13A C25 1.412(9)
O14A C26 1.398(10)
O14A C27 1.454(11)
O15 C29 1.421(9)
O15 C28 1.429(9)
O16 C40 1.420(9)
O16 C31 1.442(9)
O17 C32 1.422(10)
O17 C33 1.436(10)
O18 C34 1.393(11)
O18 C35 1.429(11)
O19A C37 1.413(9)
O19A C36 1.442(10)
O20 C38 1.428(9)
O20 C39 1.452(10)
C21 C22 1.421(16)
C21 H21A 0.9700
C21 H21B 0.9700
C22 H22A 0.9700
C22 H22B 0.9700
C23 C24 1.462(13)
C23 H23A 0.9700
C23 H23B 0.9700
C24 H24A 0.9700
C24 H24B 0.9700
C25 C26 1.479(11)
C25 H25A 0.9700
C25 H25B 0.9700
C26 H26A 0.9700
C26 H26B 0.9700
C27 C28 1.482(12)
C27 H27A 0.9700
C27 H27B 0.9700
C28 H28A 0.9700
C28 H28B 0.9700
C29 C30 1.479(12)
C29 H29A 0.9700
C29 H29B 0.9700
C30 H30A 0.9700
C30 H30B 0.9700
C31 C32 1.475(12)
C31 H31A 0.9700
C31 H31B 0.9700
C32 H32A 0.9700
C32 H32B 0.9700
C33 C34 1.514(13)
C33 H33A 0.9700
C33 H33B 0.9700
C34 H34A 0.9700
C34 H34B 0.9700
C35 C36 1.513(13)
C35 H35A 0.9700
C35 H35B 0.9700
C36 H36A 0.9700
C36 H36B 0.9700
C37 C38 1.469(12)
C37 H37A 0.9700
C37 H37B 0.9700
C38 H38A 0.9700
C38 H38B 0.9700
C39 C40 1.455(12)
C39 H39A 0.9700
C39 H39B 0.9700
C40 H40A 0.9700
C40 H40B 0.9700
K1' O9' 2.856(6)
K1' O3' 2.862(6)
K1' O6' 2.865(6)
K1' O4' 2.882(6)
K1' O2' 2.885(9)
K1' O8' 2.908(6)
K1' O10B 2.923(10)
K1' O7' 2.924(6)
K1' O1B 2.940(9)
K1' O5' 2.950(6)
K1' C18' 3.490(11)
O2' C3' 1.34(2)
O2' C2' 1.42(2)
O3' C5' 1.375(10)
O3' C4' 1.442(13)
O4' C7' 1.398(13)
O4' C6' 1.448(11)
O5' C9' 1.349(13)
O5' C8' 1.476(12)
O6' C20' 1.371(11)
O6' C11' 1.396(14)
O7' C12' 1.393(16)
O7' C13' 1.420(14)
O8' C14' 1.347(15)
O8' C15' 1.429(13)
O9' C17' 1.400(17)
O9' C16' 1.462(15)
C1' O1B 1.33(3)
C1' C2' 1.40(2)
C1' H1C 0.9700
C1' H1D 0.9700
C2' O1B 1.85(3)
C3' C4' 1.35(2)
C3' H3C 0.9700
C3' H3D 0.9700
C4' H4C 0.9700
C4' H4D 0.9700
C5' C6' 1.530(14)
C5' H5C 0.9700
C5' H5D 0.9700
C6' H6C 0.9700
C6' H6D 0.9700
C7' C8' 1.510(16)
C7' H7C 0.9700
C7' H7D 0.9700
C8' H8C 0.9700
C8' H8D 0.9700
C9' C10' 1.434(17)
C9' H9C 0.9700
C9' H9D 0.9700
C10' O1B 1.82(3)
C10' H10C 0.9700
C10' H10D 0.9700
C11' C12' 1.37(3)
C11' H11C 0.9700
C11' H11D 0.9700
C12' H12C 0.9700
C12' H12D 0.9700
C13' C14' 1.398(17)
C13' H13C 0.9700
C13' H13D 0.9700
C14' H14C 0.9700
C14' H14D 0.9700
C15' C16' 1.390(16)
C15' H15C 0.9700
C15' H15D 0.9700
C16' H16C 0.9700
C16' H16D 0.9700
C17' C18' 1.50(2)
C17' H17C 0.9700
C17' H17D 0.9700
C18' O10B 1.79(3)
C18' H18A 0.9700
C18' H18B 0.9700
C19' O10B 1.11(3)
C19' C20' 1.566(15)
C19' H19C 0.9700
C19' H19D 0.9700
C20' H20C 0.9700
C20' H20D 0.9700
K2' O17' 2.829(5)
K2' O18' 2.849(6)
K2' O15' 2.864(5)
K2' O14B 2.880(10)
K2' O11' 2.896(5)
K2' O19B 2.906(10)
K2' O13B 2.927(10)
K2' O12' 2.941(6)
K2' O20' 3.015(5)
K2' O16' 3.022(5)
O11' C21' 1.408(11)
O11' C30' 1.418(11)
O12' C23' 1.418(11)
O12' C22' 1.453(12)
O15' C29' 1.421(9)
O15' C28' 1.429(9)
O16' C40' 1.420(9)
O16' C31' 1.442(9)
O17' C32' 1.422(10)
O17' C33' 1.436(10)
O18' C34' 1.393(11)
O18' C35' 1.429(11)
O20' C38' 1.428(9)
O20' C39' 1.452(10)
C21' C22' 1.421(16)
C21' H21C 0.9700
C21' H21D 0.9700
C22' H22C 0.9700
C22' H22D 0.9700
C23' C24' 1.462(13)
C23' O13B 1.89(3)
C24' O13B 1.54(3)
C24' H24C 0.9700
C24' H24D 0.9700
C25' C26' 1.479(11)
C25' O13B 1.57(2)
C25' H25C 0.9700
C25' H25D 0.9700
C26' O14B 1.30(3)
C26' H26C 0.9700
C26' H26D 0.9700
C27' O14B 1.33(2)
C27' C28' 1.482(12)
C27' H27C 0.9700
C27' H27D 0.9700
C28' H28C 0.9700
C28' H28D 0.9700
C29' C30' 1.479(12)
C29' H29C 0.9700
C29' H29D 0.9700
C30' H30C 0.9700
C30' H30D 0.9700
C31' C32' 1.475(12)
C31' H31C 0.9700
C31' H31D 0.9700
C32' H32C 0.9700
C32' H32D 0.9700
C33' C34' 1.514(13)
C33' H33C 0.9700
C33' H33D 0.9700
C34' H34C 0.9700
C34' H34D 0.9700
C35' C36' 1.513(13)
C35' H35C 0.9700
C35' H35D 0.9700
C36' O19B 1.19(3)
C36' H36C 0.9700
C36' H36D 0.9700
C37' C38' 1.469(12)
C37' O19B 1.53(4)
C37' H37C 0.9700
C37' H37D 0.9700
C38' H38C 0.9700
C38' H38D 0.9700
C39' C40' 1.455(12)
C39' H39C 0.9700
C39' H39D 0.9700
C40' H40C 0.9700
C40' H40D 0.9700
